data_1575807
loop_
_publ_author_name
'Sahoo, Rajata Kumar'
'Mukhopadhyay, Sayantan'
'Rajput, Sagrika'
'Jana, Achintya'
'Nembenna, Sharanappa'

_publ_section_title
;
 Bulky bis-guanidine ligand-based neutral and cationic zinc alkyl, halide,
 and hydride complexes: synthesis, characterization, and catalytic
 application.
;
_journal_issue 41
_journal_name_full 'Dalton transactions (Cambridge, England : 2003)'
_journal_page_first 15554
_journal_page_last 15560
_journal_paper_doi 10.1039/d4dt02907k
_journal_volume 54
_journal_year 2025
_chemical_formula_moiety 'C52 H76 N5 Zn, B C24 F20, C H Cl3'
_chemical_formula_sum 'C77 H77 B Cl3 F20 N5 Zn'
_chemical_formula_weight 1634.96
_space_group_crystal_system triclinic
_space_group_IT_number 2
_space_group_name_Hall '-P 1'
_space_group_name_H-M_alt 'P -1'
_atom_sites_solution_hydrogens geom
_audit_creation_date 2024-09-13
_audit_creation_method
;
Olex2 1.5
(compiled 2024.02.16 svn.r378c4104 for OlexSys, GUI svn.r6928)
;
_audit_update_record
;
2024-10-05 deposited with the CCDC.	2025-09-16 downloaded from the CCDC.
;
_cell_angle_alpha 76.126(2)
_cell_angle_beta 73.337(2)
_cell_angle_gamma 78.115(2)
_cell_formula_units_Z 2
_cell_length_a 16.1606(4)
_cell_length_b 17.0908(3)
_cell_length_c 17.4475(3)
_cell_measurement_reflns_used 17336
_cell_measurement_temperature 293(2)
_cell_measurement_theta_max 72.932
_cell_measurement_theta_min 3.423
_cell_volume 4432.88(17)
_computing_data_collection 'CrysAlisPro 1.171.39.46b (Rigaku OD, 2018)'
_computing_data_reduction 'CrysAlisPro 1.171.39.46b (Rigaku OD, 2018)'
_computing_molecular_graphics 'Olex2 1.5 (Dolomanov et al., 2009)'
_computing_publication_material 'Olex2 1.5 (Dolomanov et al., 2009)'
_computing_structure_refinement 'SHELXL 2014/7 (Sheldrick, 2015)'
_computing_structure_solution 'SHELXT 2014/5 (Sheldrick, 2014)'
_diffrn_ambient_temperature 293(2)
_diffrn_measured_fraction_theta_full 0.997
_diffrn_measured_fraction_theta_max 0.979
_diffrn_measurement_device_type 'SuperNova, Dual, Cu at home/near, Pilatus 200K'
_diffrn_measurement_method '\w scans'
_diffrn_radiation_type CuK\a
_diffrn_radiation_wavelength 1.54184
_diffrn_reflns_av_R_equivalents 0.1031
_diffrn_reflns_av_unetI/netI 0.0589
_diffrn_reflns_Laue_measured_fraction_full 0.997
_diffrn_reflns_Laue_measured_fraction_max 0.979
_diffrn_reflns_limit_h_max 19
_diffrn_reflns_limit_h_min -19
_diffrn_reflns_limit_k_max 21
_diffrn_reflns_limit_k_min -18
_diffrn_reflns_limit_l_max 21
_diffrn_reflns_limit_l_min -20
_diffrn_reflns_number 61141
_diffrn_reflns_point_group_measured_fraction_full 0.997
_diffrn_reflns_point_group_measured_fraction_max 0.979
_diffrn_reflns_theta_full 67.684
_diffrn_reflns_theta_max 72.932
_diffrn_reflns_theta_min 3.423
_exptl_absorpt_coefficient_mu 1.933
_exptl_absorpt_correction_T_max 0.857
_exptl_absorpt_correction_T_min 0.793
_exptl_absorpt_correction_type multi-scan
_exptl_absorpt_process_details multi-scan
_exptl_crystal_colour colorless
_exptl_crystal_density_diffrn 1.225
_exptl_crystal_description block
_exptl_crystal_F_000 1680
_exptl_crystal_size_max 0.13
_exptl_crystal_size_mid 0.1
_exptl_crystal_size_min 0.08
_refine_diff_density_max 2.327
_refine_diff_density_min -1.527
_refine_diff_density_rms 0.134
_refine_ls_extinction_method none
_refine_ls_goodness_of_fit_ref 1.646
_refine_ls_hydrogen_treatment constr
_refine_ls_matrix_type full
_refine_ls_number_parameters 982
_refine_ls_number_reflns 17308
_refine_ls_number_restraints 666
_refine_ls_restrained_S_all 1.630
_refine_ls_R_factor_all 0.1339
_refine_ls_R_factor_gt 0.1232
_refine_ls_shift/su_max 0.001
_refine_ls_shift/su_mean 0.000
_refine_ls_structure_factor_coef Fsqd
_refine_ls_weighting_details 'w=1/[\s^2^(Fo^2^)+(0.2000P)^2^] where P=(Fo^2^+2Fc^2^)/3'
_refine_ls_weighting_scheme calc
_refine_ls_wR_factor_gt 0.3766
_refine_ls_wR_factor_ref 0.3906
_reflns_Friedel_coverage 0.000
_reflns_number_gt 13701
_reflns_number_total 17308
_reflns_threshold_expression 'I > 2\s(I)'
_cod_data_source_file d4dt02907k2.cif
_cod_data_source_block shelx_CCDC2
_cod_depositor_comments 'Adding full bibliography for 1575802--1575808.cif.'
_cod_database_code 1575807
_shelx_shelxl_version_number 2014/7
_shelx_space_group_comment
;
The symmetry employed for this shelxl refinement is uniquely defined
by the following loop, which should always be used as a source of
symmetry information in preference to the above space-group names.
They are only intended as comments.
;
_olex2_refinement_description
;
1. Twinned data refinement
 Scales: -0.6(9)
 1.6(9)
2. Fixed Uiso
 At 1.2 times of:
  All C(H) groups, All C(H,H) groups, All N(H) groups
 At 1.5 times of:
  All C(H,H,H) groups
3. Uiso/Uaniso restraints and constraints
All non-hydrogen atoms have similar U: within 2A with sigma of 0.01 and sigma
for terminal atoms of 0.02 within 2A
4.a Ternary CH refined with riding coordinates:
 C9(H9), C12(H12), C21(H21), C24(H24), C33(H33), C36(H36), C46(H46), C49(H49),
 C77(H77)
4.b Secondary CH2 refined with riding coordinates:
 C1(H1A,H1B)
4.c Aromatic/amide H refined with riding coordinates:
 C5(H5), C6(H6), C17(H17), C18(H18), C19(H19), C29(H29), C30(H30), C31(H31),
 C42(H42), C43(H43), C44(H44), C52(H52), N3(H3), N4(H4), N5(H5A)
4.d Idealised Me refined as rotating group:
 C2(H2A,H2B,H2C), C7(H7A,H7B,H7C), C10(H10A,H10B,H10C), C11(H11A,H11B,H11C),
 C13(H13A,H13B,H13C), C14(H14A,H14B,H14C), C22(H22A,H22B,H22C), C23(H23A,H23B,
 H23C), C25(H25A,H25B,H25C), C26(H26A,H26B,H26C), C34(H34A,H34B,H34C), C35(H35A,
 H35B,H35C), C37(H37A,H37B,H37C), C47(H47A,H47B,H47C), C48(H48A,H48B,H48C),
 C50(H50A,H50B,H50C), C51(H51A,H51B,H51C)
;
_smtbx_masks_void_probe_radius 1.2
_smtbx_masks_void_truncation_radius 1.2
_olex2_submission_special_instructions 'No special instructions were received'

loop_
_space_group_symop_operation_xyz
'x, y, z'
'-x, -y, -z'

loop_
_atom_site_label
_atom_site_type_symbol
_atom_site_fract_x
_atom_site_fract_y
_atom_site_fract_z
_atom_site_U_iso_or_equiv
_atom_site_adp_type
_atom_site_occupancy
_atom_site_site_symmetry_order
_atom_site_calc_flag
_atom_site_refinement_flags_posn
_atom_site_refinement_flags_adp
_atom_site_refinement_flags_occupancy
_atom_site_disorder_assembly
_atom_site_disorder_group
C1 C 0.0317(4) 0.8522(4) 0.5365(4) 0.0651(16) Uani 1 1 d . U . . .
H1A H 0.0156 0.8058 0.5242 0.078 Uiso 1 1 calc R U . . .
H1B H -0.0220 0.8841 0.5614 0.078 Uiso 1 1 calc R U . . .
C2 C 0.0706(4) 0.9008(4) 0.4614(5) 0.0701(16) Uani 1 1 d . U . . .
H2A H 0.0817 0.9500 0.4715 0.105 Uiso 1 1 calc R U . . .
H2B H 0.0318 0.9142 0.4261 0.105 Uiso 1 1 calc R U . . .
H2C H 0.1247 0.8710 0.4360 0.105 Uiso 1 1 calc R U . . .
C3 C 0.2760(3) 0.7817(2) 0.6560(3) 0.0378(9) Uani 1 1 d . U . . .
C4 C 0.1501(3) 0.7466(2) 0.7773(3) 0.0448(11) Uani 1 1 d . U . . .
C5 C 0.2601(4) 0.8021(3) 0.9666(3) 0.0556(12) Uani 1 1 d . U . . .
H5 H 0.2654 0.8504 0.9791 0.067 Uiso 1 1 calc R U . . .
C6 C 0.3132(4) 0.7305(3) 0.9900(4) 0.0602(13) Uani 1 1 d . U . . .
H6 H 0.3545 0.7315 1.0174 0.072 Uiso 1 1 calc R U . . .
C7 C 0.4259(4) 0.9028(3) 0.7927(3) 0.0592(14) Uani 1 1 d . U . . .
H7A H 0.4853 0.8951 0.7962 0.089 Uiso 1 1 calc R U . . .
H7B H 0.3910 0.8759 0.8427 0.089 Uiso 1 1 calc R U . . .
H7C H 0.4039 0.9600 0.7836 0.089 Uiso 1 1 calc R U . . .
C8 C 0.2462(3) 0.6541(3) 0.9309(3) 0.0514(12) Uani 1 1 d . U . . .
C9 C 0.1392(4) 0.8796(3) 0.8994(4) 0.0551(13) Uani 1 1 d . U . . .
H9 H 0.0867 0.8634 0.8941 0.066 Uiso 1 1 calc R U . . .
C10 C 0.1780(5) 0.9308(3) 0.8199(4) 0.0641(15) Uani 1 1 d . U . . .
H10A H 0.1998 0.8977 0.7789 0.096 Uiso 1 1 calc R U . . .
H10B H 0.2251 0.9536 0.8254 0.096 Uiso 1 1 calc R U . . .
H10C H 0.1341 0.9740 0.8042 0.096 Uiso 1 1 calc R U . . .
C11 C 0.1104(5) 0.9322(3) 0.9657(4) 0.0706(19) Uani 1 1 d . U . . .
H11A H 0.1599 0.9529 0.9690 0.106 Uiso 1 1 calc R U . . .
H11B H 0.0864 0.8995 1.0174 0.106 Uiso 1 1 calc R U . . .
H11C H 0.0669 0.9769 0.9521 0.106 Uiso 1 1 calc R U . . .
C12 C 0.2323(4) 0.5735(3) 0.9172(4) 0.0608(15) Uani 1 1 d . U . . .
H12 H 0.2194 0.5826 0.8639 0.073 Uiso 1 1 calc R U . . .
C13 C 0.3124(4) 0.5065(3) 0.9195(5) 0.0698(19) Uani 1 1 d . U . . .
H13A H 0.3057 0.4619 0.8982 0.105 Uiso 1 1 calc R U . . .
H13B H 0.3171 0.4874 0.9747 0.105 Uiso 1 1 calc R U . . .
H13C H 0.3643 0.5284 0.8869 0.105 Uiso 1 1 calc R U . . .
C14 C 0.1527(4) 0.5439(3) 0.9840(5) 0.084(2) Uani 1 1 d . U . . .
H14A H 0.1000 0.5772 0.9735 0.126 Uiso 1 1 calc R U . . .
H14B H 0.1578 0.5480 1.0364 0.126 Uiso 1 1 calc R U . . .
H14C H 0.1508 0.4882 0.9837 0.126 Uiso 1 1 calc R U . . .
C15 C 0.0089(3) 0.7308(3) 0.7849(4) 0.0550(12) Uani 1 1 d . U . . .
C16 C -0.0610(4) 0.7877(3) 0.8175(4) 0.0592(13) Uani 1 1 d . U . . .
C17 C -0.1398(4) 0.7608(4) 0.8583(4) 0.0681(15) Uani 1 1 d . U . . .
H17 H -0.1871 0.7980 0.8785 0.082 Uiso 1 1 calc R U . . .
C18 C -0.1504(4) 0.6806(4) 0.8700(5) 0.0773(18) Uani 1 1 d . U . . .
H18 H -0.2035 0.6635 0.8996 0.093 Uiso 1 1 calc R U . . .
C19 C -0.0807(4) 0.6250(4) 0.8369(5) 0.0706(16) Uani 1 1 d . U . . .
H19 H -0.0885 0.5711 0.8441 0.085 Uiso 1 1 calc R U . . .
C20 C -0.0002(4) 0.6482(3) 0.7938(4) 0.0654(14) Uani 1 1 d . U . . .
C21 C -0.0524(4) 0.8779(3) 0.8066(4) 0.0630(14) Uani 1 1 d . U . . .
H21 H 0.0099 0.8829 0.7881 0.076 Uiso 1 1 calc R U . . .
C22 C -0.0964(6) 0.9303(4) 0.7425(5) 0.087(2) Uani 1 1 d . U . . .
H22A H -0.0986 0.9867 0.7431 0.130 Uiso 1 1 calc R U . . .
H22B H -0.1547 0.9184 0.7538 0.130 Uiso 1 1 calc R U . . .
H22C H -0.0640 0.9192 0.6898 0.130 Uiso 1 1 calc R U . . .
C23 C -0.0895(5) 0.9100(4) 0.8859(4) 0.0731(18) Uani 1 1 d . U . . .
H23A H -0.0769 0.9643 0.8775 0.110 Uiso 1 1 calc R U . . .
H23B H -0.0634 0.8753 0.9275 0.110 Uiso 1 1 calc R U . . .
H23C H -0.1516 0.9105 0.9025 0.110 Uiso 1 1 calc R U . . .
C24 C 0.0745(4) 0.5885(4) 0.7577(5) 0.0745(18) Uani 1 1 d . U . . .
H24 H 0.1281 0.6058 0.7593 0.089 Uiso 1 1 calc R U . . .
C25 C 0.0745(6) 0.5002(4) 0.8062(7) 0.102(3) Uani 1 1 d . U . . .
H25A H 0.0299 0.4768 0.7970 0.154 Uiso 1 1 calc R U . . .
H25B H 0.0633 0.5003 0.8633 0.154 Uiso 1 1 calc R U . . .
H25C H 0.1304 0.4686 0.7885 0.154 Uiso 1 1 calc R U . . .
C26 C 0.0796(5) 0.5935(5) 0.6679(6) 0.092(3) Uani 1 1 d . U . . .
H26A H 0.0785 0.6493 0.6399 0.138 Uiso 1 1 calc R U . . .
H26B H 0.0307 0.5727 0.6635 0.138 Uiso 1 1 calc R U . . .
H26C H 0.1329 0.5618 0.6437 0.138 Uiso 1 1 calc R U . . .
C27 C 0.4165(3) 0.7292(3) 0.6923(3) 0.0397(9) Uani 1 1 d . U . . .
C28 C 0.4424(3) 0.6450(2) 0.6981(3) 0.0443(10) Uani 1 1 d . U . . .
C29 C 0.4905(3) 0.6053(3) 0.7544(4) 0.0506(11) Uani 1 1 d . U . . .
H29 H 0.5081 0.5494 0.7598 0.061 Uiso 1 1 calc R U . . .
C30 C 0.5127(4) 0.6469(3) 0.8021(4) 0.0522(11) Uani 1 1 d . U . . .
H30 H 0.5440 0.6191 0.8402 0.063 Uiso 1 1 calc R U . . .
C31 C 0.4879(4) 0.7321(3) 0.7931(3) 0.0519(11) Uani 1 1 d . U . . .
H31 H 0.5030 0.7599 0.8256 0.062 Uiso 1 1 calc R U . . .
C32 C 0.4421(3) 0.7745(2) 0.7374(3) 0.0418(9) Uani 1 1 d . U . . .
C33 C 0.4174(3) 0.5979(2) 0.6461(3) 0.0446(10) Uani 1 1 d . U . . .
H33 H 0.4091 0.6365 0.5964 0.054 Uiso 1 1 calc R U . . .
C34 C 0.3309(4) 0.5654(3) 0.6882(5) 0.0691(18) Uani 1 1 d . U . . .
H34A H 0.3174 0.5367 0.6533 0.104 Uiso 1 1 calc R U . . .
H34B H 0.2853 0.6101 0.6992 0.104 Uiso 1 1 calc R U . . .
H34C H 0.3358 0.5290 0.7385 0.104 Uiso 1 1 calc R U . . .
C35 C 0.4887(3) 0.5296(3) 0.6197(4) 0.0496(12) Uani 1 1 d . U . . .
H35A H 0.4713 0.5042 0.5845 0.074 Uiso 1 1 calc R U . . .
H35B H 0.4981 0.4899 0.6669 0.074 Uiso 1 1 calc R U . . .
H35C H 0.5418 0.5514 0.5910 0.074 Uiso 1 1 calc R U . . .
C36 C 0.4219(4) 0.8668(3) 0.7220(3) 0.0462(10) Uani 1 1 d . U . . .
H36 H 0.3626 0.8825 0.7141 0.055 Uiso 1 1 calc R U . . .
C37 C 0.4857(4) 0.9022(3) 0.6433(3) 0.0526(12) Uani 1 1 d . U . . .
H37A H 0.4787 0.8836 0.5981 0.079 Uiso 1 1 calc R U . . .
H37B H 0.5445 0.8846 0.6486 0.079 Uiso 1 1 calc R U . . .
H37C H 0.4738 0.9606 0.6340 0.079 Uiso 1 1 calc R U . . .
C38 C 0.1944(3) 0.7278(3) 0.9051(3) 0.0480(11) Uani 1 1 d . U . . .
C39 C 0.1992(3) 0.8020(3) 0.9246(3) 0.0487(11) Uani 1 1 d . U . . .
C40 C 0.2748(3) 0.8456(3) 0.5227(3) 0.0420(9) Uani 1 1 d . U . . .
C41 C 0.3026(3) 0.7974(3) 0.4614(3) 0.0467(10) Uani 1 1 d . U . . .
C42 C 0.3372(4) 0.8350(3) 0.3831(4) 0.0559(12) Uani 1 1 d . U . . .
H42 H 0.3571 0.8043 0.3423 0.067 Uiso 1 1 calc R U . . .
C43 C 0.3435(4) 0.9179(4) 0.3631(4) 0.0590(13) Uani 1 1 d . U . . .
H43 H 0.3645 0.9426 0.3091 0.071 Uiso 1 1 calc R U . . .
C44 C 0.3178(3) 0.9637(3) 0.4249(4) 0.0538(12) Uani 1 1 d . U . . .
H44 H 0.3238 1.0186 0.4114 0.065 Uiso 1 1 calc R U . . .
C45 C 0.2844(3) 0.9300(3) 0.5040(3) 0.0463(10) Uani 1 1 d . U . . .
C46 C 0.2551(3) 0.9783(3) 0.5721(4) 0.0515(12) Uani 1 1 d . U . . .
H46 H 0.2622 0.9414 0.6230 0.062 Uiso 1 1 calc R U . . .
C47 C 0.3102(4) 1.0477(4) 0.5550(5) 0.0706(17) Uani 1 1 d . U . . .
H47A H 0.3704 1.0283 0.5324 0.106 Uiso 1 1 calc R U . . .
H47B H 0.3046 1.0648 0.6050 0.106 Uiso 1 1 calc R U . . .
H47C H 0.2897 1.0929 0.5170 0.106 Uiso 1 1 calc R U . . .
C48 C 0.1589(4) 1.0154(3) 0.5829(4) 0.0590(14) Uani 1 1 d . U . . .
H48A H 0.1496 1.0463 0.5315 0.088 Uiso 1 1 calc R U . . .
H48B H 0.1434 1.0507 0.6218 0.088 Uiso 1 1 calc R U . . .
H48C H 0.1234 0.9727 0.6022 0.088 Uiso 1 1 calc R U . . .
C49 C 0.2944(3) 0.7074(3) 0.4810(3) 0.0491(11) Uani 1 1 d . U . . .
H49 H 0.2840 0.6892 0.5402 0.059 Uiso 1 1 calc R U . . .
C50 C 0.3764(4) 0.6550(4) 0.4415(4) 0.0631(15) Uani 1 1 d . U . . .
H50A H 0.3829 0.6655 0.3836 0.095 Uiso 1 1 calc R U . . .
H50B H 0.3715 0.5985 0.4634 0.095 Uiso 1 1 calc R U . . .
H50C H 0.4264 0.6679 0.4524 0.095 Uiso 1 1 calc R U . . .
C51 C 0.2157(4) 0.6935(4) 0.4556(4) 0.0621(14) Uani 1 1 d . U . . .
H51A H 0.2240 0.7116 0.3977 0.093 Uiso 1 1 calc R U . . .
H51B H 0.1634 0.7237 0.4833 0.093 Uiso 1 1 calc R U . . .
H51C H 0.2107 0.6365 0.4698 0.093 Uiso 1 1 calc R U . . .
C52 C 0.3052(4) 0.6576(3) 0.9731(4) 0.0617(14) Uani 1 1 d . U . . .
H52 H 0.3404 0.6101 0.9905 0.074 Uiso 1 1 calc R U . . .
C53 C 0.7548(3) 0.7767(3) 0.1380(3) 0.0465(11) Uani 1 1 d . U . . .
C54 C 0.8113(3) 0.7178(3) 0.0980(3) 0.0492(11) Uani 1 1 d . U . . .
C55 C 0.8899(4) 0.8216(3) 0.1414(4) 0.0610(14) Uani 1 1 d . U . . .
C56 C 0.9414(3) 0.7630(3) 0.1008(5) 0.0660(15) Uani 1 1 d . U . . .
C57 C 0.9016(3) 0.7117(3) 0.0770(4) 0.0604(14) Uani 1 1 d . U . . .
C58 C 0.8005(3) 0.8261(3) 0.1595(4) 0.0522(12) Uani 1 1 d . U . . .
C59 C 0.6052(3) 0.7326(2) 0.1265(3) 0.0382(9) Uani 1 1 d . U . . .
C60 C 0.6260(3) 0.7398(2) 0.0423(3) 0.0416(9) Uani 1 1 d . U . . .
C61 C 0.5929(3) 0.6984(3) 0.0019(3) 0.0460(10) Uani 1 1 d . U . . .
C62 C 0.5325(3) 0.6486(3) 0.0456(3) 0.0467(10) Uani 1 1 d . U . . .
C63 C 0.5060(3) 0.6409(2) 0.1284(3) 0.0415(9) Uani 1 1 d . U . . .
C64 C 0.5427(3) 0.6827(2) 0.1675(3) 0.0393(9) Uani 1 1 d . U . . .
C65 C 0.6252(3) 0.7671(2) 0.2659(3) 0.0360(8) Uani 1 1 d . U . . .
C66 C 0.6510(3) 0.6891(2) 0.3037(3) 0.0412(9) Uani 1 1 d . U . . .
C67 C 0.6377(3) 0.6627(3) 0.3876(3) 0.0459(10) Uani 1 1 d . U . . .
C68 C 0.5954(3) 0.7176(3) 0.4376(3) 0.0453(10) Uani 1 1 d . U . . .
C69 C 0.5698(3) 0.7962(3) 0.4033(3) 0.0402(9) Uani 1 1 d . U . . .
C70 C 0.5855(3) 0.8199(2) 0.3199(3) 0.0380(9) Uani 1 1 d . U . . .
C71 C 0.6037(3) 0.8827(2) 0.1290(3) 0.0409(9) Uani 1 1 d . U . . .
C72 C 0.6447(4) 0.9426(3) 0.0711(3) 0.0492(11) Uani 1 1 d . U . . .
C73 C 0.6019(5) 1.0171(3) 0.0407(3) 0.0569(13) Uani 1 1 d . U . . .
C74 C 0.5148(5) 1.0354(3) 0.0695(3) 0.0560(13) Uani 1 1 d . U . . .
C75 C 0.4682(4) 0.9788(3) 0.1253(3) 0.0518(11) Uani 1 1 d . U . . .
C77 C 0.7408(5) 0.7471(6) 0.6930(6) 0.096(2) Uani 1 1 d . U . . .
H77 H 0.7449 0.6984 0.7357 0.115 Uiso 1 1 calc R U . . .
C87 C 0.5137(3) 0.9045(2) 0.1526(3) 0.0420(9) Uani 1 1 d . U . . .
B1 B 0.6472(3) 0.7891(3) 0.1654(3) 0.0370(9) Uani 1 1 d . U . . .
N1 N 0.2300(2) 0.8114(2) 0.6051(3) 0.0410(8) Uani 1 1 d . U . . .
N2 N 0.0921(3) 0.7562(2) 0.7373(3) 0.0506(10) Uani 1 1 d . U . . .
N3 N 0.2371(2) 0.7557(2) 0.7382(3) 0.0416(8) Uani 1 1 d . U . . .
H3 H 0.2720 0.7433 0.7698 0.050 Uiso 1 1 calc R U . . .
N4 N 0.3642(2) 0.7724(2) 0.6376(2) 0.0386(8) Uani 1 1 d . U . . .
H4 H 0.3908 0.7941 0.5893 0.046 Uiso 1 1 calc R U . . .
N5 N 0.1351(3) 0.7254(2) 0.8592(3) 0.0488(10) Uani 1 1 d . U . . .
H5A H 0.0860 0.7091 0.8858 0.059 Uiso 1 1 calc R U . . .
F1 F 0.77992(19) 0.66091(15) 0.0760(2) 0.0538(7) Uani 1 1 d . U . . .
F2 F 0.9512(2) 0.65477(19) 0.0343(3) 0.0736(11) Uani 1 1 d . U . . .
F3 F 1.0288(2) 0.7571(2) 0.0796(3) 0.0863(13) Uani 1 1 d . U . . .
F4 F 0.9269(2) 0.87184(18) 0.1660(3) 0.0737(11) Uani 1 1 d . U . . .
F5 F 0.75243(19) 0.88597(16) 0.2017(2) 0.0558(8) Uani 1 1 d . U . . .
F6 F 0.7328(2) 0.93095(18) 0.0378(2) 0.0625(9) Uani 1 1 d . U . . .
F7 F 0.6480(3) 1.07261(17) -0.0171(2) 0.0753(11) Uani 1 1 d . U . . .
F8 F 0.4723(3) 1.10959(16) 0.0420(2) 0.0764(11) Uani 1 1 d . U . . .
F9 F 0.3815(2) 0.99467(19) 0.1530(2) 0.0630(8) Uani 1 1 d . U . . .
F10 F 0.46551(17) 0.84957(15) 0.20621(17) 0.0428(6) Uani 1 1 d . U . . .
F11 F 0.69200(19) 0.63200(14) 0.25806(19) 0.0491(7) Uani 1 1 d . U . . .
F12 F 0.6643(2) 0.58570(16) 0.4202(2) 0.0584(8) Uani 1 1 d . U . . .
F13 F 0.5796(2) 0.69443(19) 0.51967(19) 0.0612(8) Uani 1 1 d . U . . .
F14 F 0.5277(2) 0.84974(17) 0.45259(18) 0.0503(7) Uani 1 1 d . U . . .
F15 F 0.55969(18) 0.89948(14) 0.29291(17) 0.0428(6) Uani 1 1 d . U . . .
F16 F 0.6843(2) 0.78929(15) -0.00478(18) 0.0509(7) Uani 1 1 d . U . . .
F17 F 0.6196(2) 0.70592(19) -0.07991(19) 0.0594(8) Uani 1 1 d . U . . .
F18 F 0.5002(2) 0.60610(18) 0.0078(2) 0.0598(8) Uani 1 1 d . U . . .
F19 F 0.4451(2) 0.59285(15) 0.17322(19) 0.0522(7) Uani 1 1 d . U . . .
F20 F 0.51099(18) 0.67209(15) 0.24855(17) 0.0449(6) Uani 1 1 d . U . . .
Zn1 Zn 0.10285(4) 0.80942(4) 0.62075(4) 0.0509(2) Uani 1 1 d . U . . .
Cl1 Cl 0.68522(11) 0.73113(13) 0.62806(14) 0.0858(5) Uani 1 1 d . U . . .
Cl2 Cl 0.84775(14) 0.7681(2) 0.63884(18) 0.1209(9) Uani 1 1 d . U . . .
Cl3 Cl 0.68981(14) 0.83405(12) 0.73962(14) 0.0876(5) Uani 1 1 d . U . . .

loop_
_atom_site_aniso_label
_atom_site_aniso_U_11
_atom_site_aniso_U_22
_atom_site_aniso_U_33
_atom_site_aniso_U_23
_atom_site_aniso_U_13
_atom_site_aniso_U_12
C1 0.049(3) 0.080(4) 0.078(4) -0.050(3) -0.013(3) 0.001(3)
C2 0.055(3) 0.065(3) 0.094(5) -0.027(3) -0.022(3) 0.000(3)
C3 0.0306(18) 0.0230(16) 0.059(2) -0.0254(17) 0.0129(17) -0.0155(14)
C4 0.045(2) 0.0262(17) 0.056(3) -0.0282(18) 0.023(2) -0.0168(16)
C5 0.072(3) 0.036(2) 0.052(3) -0.022(2) 0.009(2) -0.011(2)
C6 0.074(3) 0.044(2) 0.058(3) -0.020(2) 0.003(3) -0.012(2)
C7 0.093(4) 0.038(2) 0.053(3) -0.026(2) -0.006(3) -0.020(3)
C8 0.053(2) 0.0297(19) 0.059(3) -0.0199(19) 0.022(2) -0.0151(18)
C9 0.063(3) 0.0250(19) 0.069(3) -0.029(2) 0.014(2) -0.0083(19)
C10 0.083(4) 0.030(2) 0.066(4) -0.023(2) 0.007(3) 0.000(2)
C11 0.088(4) 0.035(2) 0.072(4) -0.031(3) 0.033(3) -0.022(3)
C12 0.055(3) 0.0234(19) 0.087(4) -0.022(2) 0.022(3) -0.0102(19)
C13 0.055(3) 0.027(2) 0.112(5) -0.030(3) 0.020(3) -0.008(2)
C14 0.064(4) 0.029(2) 0.121(6) -0.016(3) 0.042(4) -0.016(2)
C15 0.045(2) 0.048(2) 0.066(3) -0.029(2) 0.021(2) -0.021(2)
C16 0.051(3) 0.049(2) 0.066(3) -0.025(2) 0.016(2) -0.012(2)
C17 0.045(3) 0.073(3) 0.068(3) -0.019(3) 0.021(3) -0.011(2)
C18 0.048(3) 0.080(4) 0.084(4) -0.016(3) 0.024(3) -0.023(3)
C19 0.049(3) 0.056(3) 0.097(4) -0.018(3) 0.019(3) -0.035(2)
C20 0.047(3) 0.051(3) 0.092(4) -0.030(3) 0.021(3) -0.027(2)
C21 0.066(3) 0.047(3) 0.062(3) -0.030(2) 0.016(3) -0.001(2)
C22 0.122(6) 0.057(3) 0.073(4) -0.029(3) -0.005(4) -0.002(4)
C23 0.080(4) 0.061(3) 0.065(4) -0.033(3) 0.014(3) -0.002(3)
C24 0.060(3) 0.054(3) 0.108(5) -0.048(3) 0.024(3) -0.032(2)
C25 0.083(5) 0.051(3) 0.160(8) -0.034(4) 0.012(5) -0.027(3)
C26 0.074(4) 0.088(5) 0.122(6) -0.072(5) 0.019(4) -0.031(4)
C27 0.039(2) 0.0311(18) 0.047(2) -0.0224(17) 0.0080(17) -0.0119(16)
C28 0.047(2) 0.0251(17) 0.058(3) -0.0235(18) 0.010(2) -0.0121(16)
C29 0.050(2) 0.0287(19) 0.066(3) -0.021(2) 0.009(2) -0.0093(18)
C30 0.057(3) 0.040(2) 0.054(3) -0.017(2) 0.000(2) -0.006(2)
C31 0.061(3) 0.045(2) 0.054(3) -0.024(2) -0.002(2) -0.018(2)
C32 0.052(2) 0.0269(18) 0.045(2) -0.0210(17) 0.0064(19) -0.0135(16)
C33 0.046(2) 0.0218(17) 0.063(3) -0.0230(18) 0.006(2) -0.0098(16)
C34 0.055(3) 0.049(3) 0.102(5) -0.049(3) 0.018(3) -0.019(2)
C35 0.048(2) 0.0260(18) 0.067(3) -0.024(2) 0.009(2) -0.0036(18)
C36 0.070(3) 0.0268(19) 0.043(2) -0.0188(18) -0.002(2) -0.0128(19)
C37 0.083(4) 0.031(2) 0.047(3) -0.0115(19) -0.005(2) -0.028(2)
C38 0.056(2) 0.0250(18) 0.052(2) -0.0233(18) 0.021(2) -0.0117(17)
C39 0.061(3) 0.0258(18) 0.050(2) -0.0230(18) 0.017(2) -0.0121(18)
C40 0.0350(19) 0.041(2) 0.049(2) -0.0231(19) 0.0101(17) -0.0156(16)
C41 0.039(2) 0.049(2) 0.052(3) -0.026(2) 0.0091(19) -0.0159(18)
C42 0.052(3) 0.059(3) 0.053(3) -0.026(2) 0.009(2) -0.013(2)
C43 0.049(3) 0.061(3) 0.056(3) -0.015(2) 0.010(2) -0.012(2)
C44 0.041(2) 0.045(2) 0.069(3) -0.010(2) 0.002(2) -0.0152(19)
C45 0.035(2) 0.044(2) 0.060(3) -0.022(2) 0.0031(19) -0.0154(17)
C46 0.049(2) 0.039(2) 0.071(3) -0.028(2) 0.003(2) -0.0223(19)
C47 0.073(4) 0.049(3) 0.097(5) -0.029(3) -0.001(3) -0.036(3)
C48 0.049(3) 0.046(3) 0.082(4) -0.030(3) -0.002(3) -0.008(2)
C49 0.043(2) 0.052(2) 0.055(3) -0.035(2) 0.007(2) -0.0123(19)
C50 0.056(3) 0.058(3) 0.070(4) -0.039(3) 0.012(3) -0.008(2)
C51 0.055(3) 0.067(3) 0.072(4) -0.037(3) -0.002(3) -0.019(3)
C52 0.069(3) 0.039(2) 0.064(3) -0.018(2) 0.012(3) -0.010(2)
C53 0.046(2) 0.0260(17) 0.063(3) -0.0244(19) 0.014(2) -0.0159(17)
C54 0.043(2) 0.0269(18) 0.070(3) -0.023(2) 0.016(2) -0.0160(17)
C55 0.048(3) 0.033(2) 0.097(4) -0.023(2) 0.008(3) -0.0192(19)
C56 0.040(2) 0.034(2) 0.107(4) -0.020(3) 0.020(3) -0.0160(19)
C57 0.046(2) 0.032(2) 0.087(4) -0.027(2) 0.024(2) -0.0105(19)
C58 0.045(2) 0.0236(17) 0.083(3) -0.030(2) 0.013(2) -0.0134(17)
C59 0.039(2) 0.0266(17) 0.050(2) -0.0231(17) -0.0004(18) -0.0031(15)
C60 0.043(2) 0.0273(17) 0.049(2) -0.0212(17) 0.0105(19) -0.0085(16)
C61 0.058(3) 0.0331(19) 0.046(2) -0.0234(18) 0.001(2) -0.0062(18)
C62 0.055(2) 0.0342(19) 0.053(3) -0.0252(19) -0.003(2) -0.0080(18)
C63 0.047(2) 0.0258(17) 0.056(3) -0.0172(18) -0.008(2) -0.0094(16)
C64 0.046(2) 0.0238(16) 0.049(2) -0.0206(17) -0.0025(19) -0.0057(15)
C65 0.0390(19) 0.0244(16) 0.044(2) -0.0171(16) 0.0041(17) -0.0121(15)
C66 0.044(2) 0.0286(18) 0.054(2) -0.0182(18) -0.0007(19) -0.0152(16)
C67 0.052(2) 0.0286(18) 0.063(3) -0.0093(19) -0.016(2) -0.0173(17)
C68 0.054(2) 0.040(2) 0.049(2) -0.0132(19) -0.010(2) -0.0226(19)
C69 0.043(2) 0.038(2) 0.046(2) -0.0214(18) -0.0037(18) -0.0153(17)
C70 0.041(2) 0.0263(17) 0.049(2) -0.0200(17) -0.0013(18) -0.0089(15)
C71 0.052(2) 0.0292(18) 0.041(2) -0.0242(17) 0.0069(18) -0.0112(17)
C72 0.076(3) 0.0268(18) 0.045(2) -0.0184(18) 0.002(2) -0.0191(19)
C73 0.099(4) 0.029(2) 0.047(3) -0.0193(19) -0.003(3) -0.025(2)
C74 0.105(4) 0.0224(18) 0.045(2) -0.0171(18) -0.020(3) -0.004(2)
C75 0.074(3) 0.034(2) 0.051(3) -0.026(2) -0.016(2) 0.006(2)
C77 0.053(3) 0.125(6) 0.095(5) -0.004(5) -0.009(4) -0.015(4)
C87 0.056(2) 0.0258(17) 0.041(2) -0.0183(17) -0.0020(19) -0.0010(17)
B1 0.044(2) 0.0261(18) 0.040(2) -0.0194(17) 0.0070(19) -0.0122(17)
N1 0.0341(17) 0.0363(17) 0.057(2) -0.0266(16) 0.0034(16) -0.0137(14)
N2 0.046(2) 0.0412(18) 0.063(2) -0.0333(18) 0.0185(18) -0.0211(16)
N3 0.0398(18) 0.0315(16) 0.052(2) -0.0262(16) 0.0135(16) -0.0154(14)
N4 0.0364(17) 0.0271(15) 0.049(2) -0.0235(15) 0.0129(15) -0.0118(13)
N5 0.052(2) 0.0283(16) 0.056(2) -0.0242(16) 0.0225(18) -0.0145(15)
F1 0.0519(15) 0.0329(12) 0.075(2) -0.0357(13) 0.0111(14) -0.0111(11)
F2 0.0505(17) 0.0481(16) 0.110(3) -0.0448(18) 0.0237(18) -0.0064(13)
F3 0.0415(17) 0.0526(18) 0.149(4) -0.031(2) 0.016(2) -0.0157(14)
F4 0.0587(18) 0.0377(14) 0.126(3) -0.0348(18) -0.0001(19) -0.0205(13)
F5 0.0505(15) 0.0341(13) 0.084(2) -0.0369(14) 0.0071(15) -0.0128(11)
F6 0.075(2) 0.0409(14) 0.065(2) -0.0218(14) 0.0192(16) -0.0309(14)
F7 0.139(3) 0.0333(14) 0.0547(19) -0.0061(13) -0.006(2) -0.0448(18)
F8 0.139(3) 0.0257(13) 0.075(2) -0.0237(14) -0.046(2) 0.0082(16)
F9 0.073(2) 0.0541(16) 0.0613(19) -0.0325(15) -0.0190(16) 0.0207(15)
F10 0.0401(13) 0.0347(12) 0.0512(15) -0.0190(11) -0.0001(11) -0.0036(10)
F11 0.0529(15) 0.0263(11) 0.0684(19) -0.0248(12) -0.0030(14) -0.0052(10)
F12 0.077(2) 0.0287(12) 0.076(2) -0.0056(13) -0.0281(17) -0.0139(12)
F13 0.090(2) 0.0532(16) 0.0484(17) -0.0137(14) -0.0112(16) -0.0337(16)
F14 0.0616(17) 0.0452(14) 0.0491(16) -0.0300(13) -0.0012(13) -0.0123(12)
F15 0.0542(15) 0.0256(11) 0.0497(15) -0.0199(10) -0.0040(12) -0.0063(10)
F16 0.0591(16) 0.0350(12) 0.0510(16) -0.0215(12) 0.0148(13) -0.0150(12)
F17 0.075(2) 0.0564(17) 0.0447(16) -0.0247(14) 0.0044(15) -0.0157(15)
F18 0.084(2) 0.0440(14) 0.0631(19) -0.0260(14) -0.0159(17) -0.0193(14)
F19 0.0624(17) 0.0323(12) 0.0636(19) -0.0102(12) -0.0076(14) -0.0215(12)
F20 0.0500(15) 0.0367(12) 0.0469(15) -0.0160(11) 0.0035(12) -0.0169(11)
Zn1 0.0401(4) 0.0563(4) 0.0594(4) -0.0330(3) 0.0115(3) -0.0222(3)
Cl1 0.0593(9) 0.0917(12) 0.1078(14) -0.0122(10) -0.0194(9) -0.0244(8)
Cl2 0.0635(11) 0.184(3) 0.1215(19) -0.0579(19) 0.0035(12) -0.0373(14)
Cl3 0.0839(12) 0.0781(10) 0.1034(14) -0.0088(10) -0.0307(11) -0.0174(9)

loop_
_atom_type_symbol
_atom_type_description
_atom_type_scat_dispersion_real
_atom_type_scat_dispersion_imag
_atom_type_scat_source
C C 0.0181 0.0091 'International Tables Vol C Tables 4.2.6.8 and 6.1.1.4'
H H 0.0000 0.0000 'International Tables Vol C Tables 4.2.6.8 and 6.1.1.4'
B B 0.0090 0.0039 'International Tables Vol C Tables 4.2.6.8 and 6.1.1.4'
Cl Cl 0.3639 0.7018 'International Tables Vol C Tables 4.2.6.8 and 6.1.1.4'
F F 0.0727 0.0534 'International Tables Vol C Tables 4.2.6.8 and 6.1.1.4'
N N 0.0311 0.0180 'International Tables Vol C Tables 4.2.6.8 and 6.1.1.4'
Zn Zn -1.5491 0.6778 'International Tables Vol C Tables 4.2.6.8 and 6.1.1.4'

loop_
_geom_angle_atom_site_label_1
_geom_angle_atom_site_label_2
_geom_angle_atom_site_label_3
_geom_angle
_geom_angle_site_symmetry_1
_geom_angle_site_symmetry_3
_geom_angle_publ_flag
H1A C1 H1B 107.2 . . ?
C2 C1 H1A 107.8 . . ?
C2 C1 H1B 107.8 . . ?
C2 C1 Zn1 117.9(4) . . ?
Zn1 C1 H1A 107.8 . . ?
Zn1 C1 H1B 107.8 . . ?
C1 C2 H2A 109.5 . . ?
C1 C2 H2B 109.5 . . ?
C1 C2 H2C 109.5 . . ?
H2A C2 H2B 109.5 . . ?
H2A C2 H2C 109.5 . . ?
H2B C2 H2C 109.5 . . ?
N1 C3 N3 120.8(4) . . ?
N1 C3 N4 125.0(4) . . ?
N4 C3 N3 114.2(4) . . ?
N2 C4 N3 121.9(5) . . ?
N2 C4 N5 124.7(4) . . ?
N5 C4 N3 113.4(5) . . ?
C6 C5 H5 119.7 . . ?
C39 C5 H5 119.7 . . ?
C39 C5 C6 120.5(5) . . ?
C5 C6 H6 119.7 . . ?
C52 C6 C5 120.6(6) . . ?
C52 C6 H6 119.7 . . ?
H7A C7 H7B 109.5 . . ?
H7A C7 H7C 109.5 . . ?
H7B C7 H7C 109.5 . . ?
C36 C7 H7A 109.5 . . ?
C36 C7 H7B 109.5 . . ?
C36 C7 H7C 109.5 . . ?
C38 C8 C12 120.7(5) . . ?
C52 C8 C12 121.8(5) . . ?
C52 C8 C38 117.4(4) . . ?
C10 C9 H9 107.6 . . ?
C10 C9 C11 108.8(4) . . ?
C10 C9 C39 114.2(4) . . ?
C11 C9 H9 107.6 . . ?
C39 C9 H9 107.6 . . ?
C39 C9 C11 110.9(5) . . ?
C9 C10 H10A 109.5 . . ?
C9 C10 H10B 109.5 . . ?
C9 C10 H10C 109.5 . . ?
H10A C10 H10B 109.5 . . ?
H10A C10 H10C 109.5 . . ?
H10B C10 H10C 109.5 . . ?
C9 C11 H11A 109.5 . . ?
C9 C11 H11B 109.5 . . ?
C9 C11 H11C 109.5 . . ?
H11A C11 H11B 109.5 . . ?
H11A C11 H11C 109.5 . . ?
H11B C11 H11C 109.5 . . ?
C8 C12 H12 108.7 . . ?
C8 C12 C13 113.1(5) . . ?
C8 C12 C14 108.6(4) . . ?
C13 C12 H12 108.7 . . ?
C13 C12 C14 109.0(5) . . ?
C14 C12 H12 108.7 . . ?
C12 C13 H13A 109.5 . . ?
C12 C13 H13B 109.5 . . ?
C12 C13 H13C 109.5 . . ?
H13A C13 H13B 109.5 . . ?
H13A C13 H13C 109.5 . . ?
H13B C13 H13C 109.5 . . ?
C12 C14 H14A 109.5 . . ?
C12 C14 H14B 109.5 . . ?
C12 C14 H14C 109.5 . . ?
H14A C14 H14B 109.5 . . ?
H14A C14 H14C 109.5 . . ?
H14B C14 H14C 109.5 . . ?
C16 C15 C20 121.7(5) . . ?
C16 C15 N2 120.8(4) . . ?
C20 C15 N2 117.5(4) . . ?
C15 C16 C21 122.0(5) . . ?
C17 C16 C15 118.0(5) . . ?
C17 C16 C21 119.9(5) . . ?
C16 C17 H17 119.1 . . ?
C16 C17 C18 121.9(6) . . ?
C18 C17 H17 119.1 . . ?
C17 C18 H18 120.3 . . ?
C17 C18 C19 119.5(5) . . ?
C19 C18 H18 120.3 . . ?
C18 C19 H19 119.2 . . ?
C20 C19 C18 121.7(5) . . ?
C20 C19 H19 119.2 . . ?
C15 C20 C24 121.1(5) . . ?
C19 C20 C15 117.2(5) . . ?
C19 C20 C24 121.7(5) . . ?
C16 C21 H21 107.9 . . ?
C22 C21 C16 111.1(6) . . ?
C22 C21 H21 107.9 . . ?
C22 C21 C23 109.3(5) . . ?
C23 C21 C16 112.5(5) . . ?
C23 C21 H21 107.9 . . ?
C21 C22 H22A 109.5 . . ?
C21 C22 H22B 109.5 . . ?
C21 C22 H22C 109.5 . . ?
H22A C22 H22B 109.5 . . ?
H22A C22 H22C 109.5 . . ?
H22B C22 H22C 109.5 . . ?
C21 C23 H23A 109.5 . . ?
C21 C23 H23B 109.5 . . ?
C21 C23 H23C 109.5 . . ?
H23A C23 H23B 109.5 . . ?
H23A C23 H23C 109.5 . . ?
H23B C23 H23C 109.5 . . ?
C20 C24 H24 106.5 . . ?
C20 C24 C25 114.0(6) . . ?
C20 C24 C26 110.8(7) . . ?
C25 C24 H24 106.5 . . ?
C26 C24 H24 106.5 . . ?
C26 C24 C25 111.8(6) . . ?
C24 C25 H25A 109.5 . . ?
C24 C25 H25B 109.5 . . ?
C24 C25 H25C 109.5 . . ?
H25A C25 H25B 109.5 . . ?
H25A C25 H25C 109.5 . . ?
H25B C25 H25C 109.5 . . ?
C24 C26 H26A 109.5 . . ?
C24 C26 H26B 109.5 . . ?
C24 C26 H26C 109.5 . . ?
H26A C26 H26B 109.5 . . ?
H26A C26 H26C 109.5 . . ?
H26B C26 H26C 109.5 . . ?
C28 C27 C32 122.4(5) . . ?
C28 C27 N4 119.6(4) . . ?
C32 C27 N4 117.9(4) . . ?
C27 C28 C33 121.6(5) . . ?
C29 C28 C27 117.5(4) . . ?
C29 C28 C33 120.9(4) . . ?
C28 C29 H29 119.3 . . ?
C30 C29 C28 121.5(4) . . ?
C30 C29 H29 119.3 . . ?
C29 C30 H30 120.2 . . ?
C29 C30 C31 119.7(5) . . ?
C31 C30 H30 120.2 . . ?
C30 C31 H31 119.3 . . ?
C32 C31 C30 121.3(4) . . ?
C32 C31 H31 119.3 . . ?
C27 C32 C36 120.8(4) . . ?
C31 C32 C27 117.5(4) . . ?
C31 C32 C36 121.7(4) . . ?
C28 C33 H33 107.0 . . ?
C28 C33 C34 112.2(4) . . ?
C34 C33 H33 107.0 . . ?
C35 C33 C28 112.8(4) . . ?
C35 C33 H33 107.0 . . ?
C35 C33 C34 110.5(4) . . ?
C33 C34 H34A 109.5 . . ?
C33 C34 H34B 109.5 . . ?
C33 C34 H34C 109.5 . . ?
H34A C34 H34B 109.5 . . ?
H34A C34 H34C 109.5 . . ?
H34B C34 H34C 109.5 . . ?
C33 C35 H35A 109.5 . . ?
C33 C35 H35B 109.5 . . ?
C33 C35 H35C 109.5 . . ?
H35A C35 H35B 109.5 . . ?
H35A C35 H35C 109.5 . . ?
H35B C35 H35C 109.5 . . ?
C7 C36 H36 108.2 . . ?
C7 C36 C37 109.9(4) . . ?
C32 C36 C7 113.0(4) . . ?
C32 C36 H36 108.2 . . ?
C32 C36 C37 109.3(4) . . ?
C37 C36 H36 108.2 . . ?
C36 C37 H37A 109.5 . . ?
C36 C37 H37B 109.5 . . ?
C36 C37 H37C 109.5 . . ?
H37A C37 H37B 109.5 . . ?
H37A C37 H37C 109.5 . . ?
H37B C37 H37C 109.5 . . ?
C8 C38 N5 118.0(4) . . ?
C39 C38 C8 122.0(5) . . ?
C39 C38 N5 120.1(5) . . ?
C5 C39 C9 121.4(4) . . ?
C5 C39 C38 118.0(5) . . ?
C38 C39 C9 120.6(5) . . ?
C41 C40 C45 121.3(5) . . ?
C41 C40 N1 120.3(4) . . ?
C45 C40 N1 118.3(4) . . ?
C40 C41 C49 121.7(5) . . ?
C42 C41 C40 117.7(4) . . ?
C42 C41 C49 120.6(4) . . ?
C41 C42 H42 119.1 . . ?
C41 C42 C43 121.8(5) . . ?
C43 C42 H42 119.1 . . ?
C42 C43 H43 120.3 . . ?
C42 C43 C44 119.4(5) . . ?
C44 C43 H43 120.3 . . ?
C43 C44 H44 119.1 . . ?
C45 C44 C43 121.8(5) . . ?
C45 C44 H44 119.1 . . ?
C40 C45 C46 119.2(5) . . ?
C44 C45 C40 117.8(4) . . ?
C44 C45 C46 123.0(4) . . ?
C45 C46 H46 108.6 . . ?
C45 C46 C47 111.5(5) . . ?
C45 C46 C48 110.7(4) . . ?
C47 C46 H46 108.6 . . ?
C48 C46 H46 108.6 . . ?
C48 C46 C47 108.8(5) . . ?
C46 C47 H47A 109.5 . . ?
C46 C47 H47B 109.5 . . ?
C46 C47 H47C 109.5 . . ?
H47A C47 H47B 109.5 . . ?
H47A C47 H47C 109.5 . . ?
H47B C47 H47C 109.5 . . ?
C46 C48 H48A 109.5 . . ?
C46 C48 H48B 109.5 . . ?
C46 C48 H48C 109.5 . . ?
H48A C48 H48B 109.5 . . ?
H48A C48 H48C 109.5 . . ?
H48B C48 H48C 109.5 . . ?
C41 C49 H49 107.8 . . ?
C41 C49 C51 110.8(5) . . ?
C50 C49 C41 113.2(4) . . ?
C50 C49 H49 107.8 . . ?
C50 C49 C51 109.4(4) . . ?
C51 C49 H49 107.8 . . ?
C49 C50 H50A 109.5 . . ?
C49 C50 H50B 109.5 . . ?
C49 C50 H50C 109.5 . . ?
H50A C50 H50B 109.5 . . ?
H50A C50 H50C 109.5 . . ?
H50B C50 H50C 109.5 . . ?
C49 C51 H51A 109.5 . . ?
C49 C51 H51B 109.5 . . ?
C49 C51 H51C 109.5 . . ?
H51A C51 H51B 109.5 . . ?
H51A C51 H51C 109.5 . . ?
H51B C51 H51C 109.5 . . ?
C6 C52 H52 119.3 . . ?
C8 C52 C6 121.4(6) . . ?
C8 C52 H52 119.3 . . ?
C54 C53 C58 111.5(4) . . ?
C54 C53 B1 128.1(4) . . ?
C58 C53 B1 120.3(4) . . ?
C57 C54 C53 124.5(4) . . ?
F1 C54 C53 120.7(4) . . ?
F1 C54 C57 114.9(4) . . ?
C56 C55 C58 119.0(5) . . ?
F4 C55 C56 119.7(5) . . ?
F4 C55 C58 121.2(5) . . ?
C55 C56 C57 118.5(5) . . ?
F3 C56 C55 121.7(5) . . ?
F3 C56 C57 119.7(5) . . ?
C54 C57 C56 120.1(4) . . ?
F2 C57 C54 120.3(5) . . ?
F2 C57 C56 119.6(5) . . ?
C55 C58 C53 126.2(4) . . ?
F5 C58 C53 117.8(4) . . ?
F5 C58 C55 116.0(4) . . ?
C60 C59 B1 119.0(4) . . ?
C64 C59 C60 113.5(4) . . ?
C64 C59 B1 127.2(4) . . ?
C61 C60 C59 124.8(4) . . ?
F16 C60 C59 119.0(4) . . ?
F16 C60 C61 116.2(4) . . ?
C62 C61 C60 119.2(4) . . ?
F17 C61 C60 121.1(4) . . ?
F17 C61 C62 119.7(4) . . ?
C61 C62 C63 119.4(4) . . ?
F18 C62 C61 120.6(5) . . ?
F18 C62 C63 120.0(4) . . ?
C62 C63 C64 119.6(4) . . ?
F19 C63 C62 120.7(4) . . ?
F19 C63 C64 119.7(4) . . ?
C59 C64 C63 123.4(4) . . ?
F20 C64 C59 121.9(4) . . ?
F20 C64 C63 114.7(4) . . ?
C66 C65 C70 113.5(4) . . ?
C66 C65 B1 118.9(4) . . ?
C70 C65 B1 127.6(4) . . ?
C65 C66 C67 124.8(4) . . ?
F11 C66 C65 119.6(4) . . ?
F11 C66 C67 115.6(4) . . ?
C68 C67 C66 118.5(4) . . ?
F12 C67 C66 121.6(4) . . ?
F12 C67 C68 119.9(5) . . ?
C69 C68 C67 119.1(5) . . ?
F13 C68 C67 120.7(4) . . ?
F13 C68 C69 120.2(4) . . ?
C68 C69 C70 120.3(4) . . ?
F14 C69 C68 118.9(4) . . ?
F14 C69 C70 120.8(4) . . ?
C69 C70 C65 123.7(4) . . ?
F15 C70 C65 121.3(4) . . ?
F15 C70 C69 115.0(3) . . ?
C72 C71 C87 112.8(4) . . ?
C72 C71 B1 128.3(4) . . ?
C87 C71 B1 118.7(4) . . ?
C71 C72 C73 124.1(5) . . ?
F6 C72 C71 121.4(4) . . ?
F6 C72 C73 114.5(4) . . ?
C74 C73 C72 119.6(5) . . ?
C74 C73 F7 120.4(5) . . ?
F7 C73 C72 120.0(6) . . ?
C73 C74 C75 120.3(5) . . ?
C73 C74 F8 120.1(5) . . ?
F8 C74 C75 119.6(6) . . ?
C74 C75 C87 117.9(5) . . ?
F9 C75 C74 121.4(5) . . ?
F9 C75 C87 120.7(5) . . ?
Cl1 C77 H77 109.3 . . ?
Cl1 C77 Cl2 110.8(5) . . ?
Cl1 C77 Cl3 112.9(5) . . ?
Cl2 C77 H77 109.3 . . ?
Cl2 C77 Cl3 105.1(5) . . ?
Cl3 C77 H77 109.3 . . ?
C75 C87 C71 125.1(5) . . ?
F10 C87 C71 118.6(4) . . ?
F10 C87 C75 116.2(4) . . ?
C53 B1 C65 103.1(4) . . ?
C53 B1 C71 112.0(3) . . ?
C59 B1 C53 113.2(3) . . ?
C59 B1 C65 113.4(3) . . ?
C59 B1 C71 102.2(4) . . ?
C65 B1 C71 113.3(3) . . ?
C3 N1 C40 117.2(4) . . ?
C3 N1 Zn1 128.1(3) . . ?
C40 N1 Zn1 114.5(3) . . ?
C4 N2 C15 115.3(5) . . ?
C4 N2 Zn1 126.4(3) . . ?
C15 N2 Zn1 118.2(4) . . ?
C3 N3 C4 130.1(4) . . ?
C3 N3 H3 115.0 . . ?
C4 N3 H3 115.0 . . ?
C3 N4 C27 124.9(4) . . ?
C3 N4 H4 117.6 . . ?
C27 N4 H4 117.6 . . ?
C4 N5 C38 125.0(4) . . ?
C4 N5 H5A 117.5 . . ?
C38 N5 H5A 117.5 . . ?
N1 Zn1 C1 127.5(2) . . ?
N2 Zn1 C1 141.9(2) . . ?
N2 Zn1 N1 90.61(18) . . ?

loop_
_geom_bond_atom_site_label_1
_geom_bond_atom_site_label_2
_geom_bond_distance
_geom_bond_site_symmetry_2
_geom_bond_publ_flag
C1 H1A 0.9700 . ?
C1 H1B 0.9700 . ?
C1 C2 1.421(10) . ?
C1 Zn1 2.032(6) . ?
C2 H2A 0.9600 . ?
C2 H2B 0.9600 . ?
C2 H2C 0.9600 . ?
C3 N1 1.269(6) . ?
C3 N3 1.394(6) . ?
C3 N4 1.352(5) . ?
C4 N2 1.285(7) . ?
C4 N3 1.398(5) . ?
C4 N5 1.349(7) . ?
C5 H5 0.9300 . ?
C5 C6 1.390(8) . ?
C5 C39 1.385(8) . ?
C6 H6 0.9300 . ?
C6 C52 1.386(7) . ?
C7 H7A 0.9600 . ?
C7 H7B 0.9600 . ?
C7 H7C 0.9600 . ?
C7 C36 1.526(6) . ?
C8 C12 1.522(6) . ?
C8 C38 1.415(7) . ?
C8 C52 1.380(9) . ?
C9 H9 0.9800 . ?
C9 C10 1.492(8) . ?
C9 C11 1.543(7) . ?
C9 C39 1.525(7) . ?
C10 H10A 0.9600 . ?
C10 H10B 0.9600 . ?
C10 H10C 0.9600 . ?
C11 H11A 0.9600 . ?
C11 H11B 0.9600 . ?
C11 H11C 0.9600 . ?
C12 H12 0.9800 . ?
C12 C13 1.545(8) . ?
C12 C14 1.547(8) . ?
C13 H13A 0.9600 . ?
C13 H13B 0.9600 . ?
C13 H13C 0.9600 . ?
C14 H14A 0.9600 . ?
C14 H14B 0.9600 . ?
C14 H14C 0.9600 . ?
C15 C16 1.410(7) . ?
C15 C20 1.417(7) . ?
C15 N2 1.454(6) . ?
C16 C17 1.379(8) . ?
C16 C21 1.539(8) . ?
C17 H17 0.9300 . ?
C17 C18 1.376(10) . ?
C18 H18 0.9300 . ?
C18 C19 1.397(9) . ?
C19 H19 0.9300 . ?
C19 C20 1.388(7) . ?
C20 C24 1.503(8) . ?
C21 H21 0.9800 . ?
C21 C22 1.507(11) . ?
C21 C23 1.525(8) . ?
C22 H22A 0.9600 . ?
C22 H22B 0.9600 . ?
C22 H22C 0.9600 . ?
C23 H23A 0.9600 . ?
C23 H23B 0.9600 . ?
C23 H23C 0.9600 . ?
C24 H24 0.9800 . ?
C24 C25 1.543(11) . ?
C24 C26 1.527(12) . ?
C25 H25A 0.9600 . ?
C25 H25B 0.9600 . ?
C25 H25C 0.9600 . ?
C26 H26A 0.9600 . ?
C26 H26B 0.9600 . ?
C26 H26C 0.9600 . ?
C27 C28 1.401(6) . ?
C27 C32 1.414(6) . ?
C27 N4 1.428(7) . ?
C28 C29 1.389(8) . ?
C28 C33 1.526(6) . ?
C29 H29 0.9300 . ?
C29 C30 1.374(7) . ?
C30 H30 0.9300 . ?
C30 C31 1.410(7) . ?
C31 H31 0.9300 . ?
C31 C32 1.367(8) . ?
C32 C36 1.517(6) . ?
C33 H33 0.9800 . ?
C33 C34 1.529(7) . ?
C33 C35 1.518(6) . ?
C34 H34A 0.9600 . ?
C34 H34B 0.9600 . ?
C34 H34C 0.9600 . ?
C35 H35A 0.9600 . ?
C35 H35B 0.9600 . ?
C35 H35C 0.9600 . ?
C36 H36 0.9800 . ?
C36 C37 1.538(7) . ?
C37 H37A 0.9600 . ?
C37 H37B 0.9600 . ?
C37 H37C 0.9600 . ?
C38 C39 1.412(5) . ?
C38 N5 1.427(7) . ?
C40 C41 1.420(6) . ?
C40 C45 1.432(6) . ?
C40 N1 1.451(6) . ?
C41 C42 1.371(8) . ?
C41 C49 1.519(7) . ?
C42 H42 0.9300 . ?
C42 C43 1.393(8) . ?
C43 H43 0.9300 . ?
C43 C44 1.401(8) . ?
C44 H44 0.9300 . ?
C44 C45 1.360(8) . ?
C45 C46 1.517(7) . ?
C46 H46 0.9800 . ?
C46 C47 1.549(6) . ?
C46 C48 1.529(8) . ?
C47 H47A 0.9600 . ?
C47 H47B 0.9600 . ?
C47 H47C 0.9600 . ?
C48 H48A 0.9600 . ?
C48 H48B 0.9600 . ?
C48 H48C 0.9600 . ?
C49 H49 0.9800 . ?
C49 C50 1.522(7) . ?
C49 C51 1.539(7) . ?
C50 H50A 0.9600 . ?
C50 H50B 0.9600 . ?
C50 H50C 0.9600 . ?
C51 H51A 0.9600 . ?
C51 H51B 0.9600 . ?
C51 H51C 0.9600 . ?
C52 H52 0.9300 . ?
C53 C54 1.388(6) . ?
C53 C58 1.402(6) . ?
C53 B1 1.649(7) . ?
C54 C57 1.386(7) . ?
C54 F1 1.357(5) . ?
C55 C56 1.363(8) . ?
C55 C58 1.378(7) . ?
C55 F4 1.347(6) . ?
C56 C57 1.385(8) . ?
C56 F3 1.342(6) . ?
C57 F2 1.351(5) . ?
C58 F5 1.378(5) . ?
C59 C60 1.390(7) . ?
C59 C64 1.381(6) . ?
C59 B1 1.643(6) . ?
C60 C61 1.377(6) . ?
C60 F16 1.353(5) . ?
C61 C62 1.364(7) . ?
C61 F17 1.350(6) . ?
C62 C63 1.365(7) . ?
C62 F18 1.349(5) . ?
C63 C64 1.404(6) . ?
C63 F19 1.356(5) . ?
C64 F20 1.339(5) . ?
C65 C66 1.376(6) . ?
C65 C70 1.391(5) . ?
C65 B1 1.651(7) . ?
C66 C67 1.393(7) . ?
C66 F11 1.353(5) . ?
C67 C68 1.377(7) . ?
C67 F12 1.337(5) . ?
C68 C69 1.364(7) . ?
C68 F13 1.354(6) . ?
C69 C70 1.377(7) . ?
C69 F14 1.351(5) . ?
C70 F15 1.348(5) . ?
C71 C72 1.381(7) . ?
C71 C87 1.388(7) . ?
C71 B1 1.661(7) . ?
C72 C73 1.380(8) . ?
C72 F6 1.366(7) . ?
C73 C74 1.349(9) . ?
C73 F7 1.370(6) . ?
C74 C75 1.370(8) . ?
C74 F8 1.360(6) . ?
C75 C87 1.381(6) . ?
C75 F9 1.338(7) . ?
C77 H77 0.9800 . ?
C77 Cl1 1.732(9) . ?
C77 Cl2 1.779(8) . ?
C77 Cl3 1.800(10) . ?
C87 F10 1.351(5) . ?
N1 Zn1 1.999(4) . ?
N2 Zn1 1.992(5) . ?
N3 H3 0.8600 . ?
N4 H4 0.8600 . ?
N5 H5A 0.8600 . ?

loop_
_geom_torsion_atom_site_label_1
_geom_torsion_atom_site_label_2
_geom_torsion_atom_site_label_3
_geom_torsion_atom_site_label_4
_geom_torsion
_geom_torsion_site_symmetry_1
_geom_torsion_site_symmetry_2
_geom_torsion_site_symmetry_3
_geom_torsion_site_symmetry_4
_geom_torsion_publ_flag
C5 C6 C52 C8 1.6(9) . . . . ?
C6 C5 C39 C9 179.1(5) . . . . ?
C6 C5 C39 C38 -1.4(8) . . . . ?
C8 C38 C39 C5 3.5(7) . . . . ?
C8 C38 C39 C9 -177.0(4) . . . . ?
C8 C38 N5 C4 -99.4(5) . . . . ?
C10 C9 C39 C5 85.9(6) . . . . ?
C10 C9 C39 C38 -93.6(6) . . . . ?
C11 C9 C39 C5 -37.4(7) . . . . ?
C11 C9 C39 C38 143.1(5) . . . . ?
C12 C8 C38 C39 173.0(5) . . . . ?
C12 C8 C38 N5 -6.0(7) . . . . ?
C12 C8 C52 C6 -175.5(5) . . . . ?
C15 C16 C17 C18 2.2(11) . . . . ?
C15 C16 C21 C22 103.4(8) . . . . ?
C15 C16 C21 C23 -133.7(7) . . . . ?
C15 C20 C24 C25 149.2(7) . . . . ?
C15 C20 C24 C26 -83.5(8) . . . . ?
C16 C15 C20 C19 -0.8(11) . . . . ?
C16 C15 C20 C24 179.1(7) . . . . ?
C16 C15 N2 C4 95.4(7) . . . . ?
C16 C15 N2 Zn1 -80.0(6) . . . . ?
C16 C17 C18 C19 -2.6(12) . . . . ?
C17 C16 C21 C22 -74.7(8) . . . . ?
C17 C16 C21 C23 48.2(9) . . . . ?
C17 C18 C19 C20 1.2(13) . . . . ?
C18 C19 C20 C15 0.4(12) . . . . ?
C18 C19 C20 C24 -179.5(8) . . . . ?
C19 C20 C24 C25 -30.8(11) . . . . ?
C19 C20 C24 C26 96.4(8) . . . . ?
C20 C15 C16 C17 -0.5(11) . . . . ?
C20 C15 C16 C21 -178.6(7) . . . . ?
C20 C15 N2 C4 -87.5(6) . . . . ?
C20 C15 N2 Zn1 97.1(6) . . . . ?
C21 C16 C17 C18 -179.6(7) . . . . ?
C27 C28 C29 C30 -0.6(7) . . . . ?
C27 C28 C33 C34 -90.4(6) . . . . ?
C27 C28 C33 C35 144.1(5) . . . . ?
C27 C32 C36 C7 160.6(5) . . . . ?
C27 C32 C36 C37 -76.7(6) . . . . ?
C28 C27 C32 C31 -5.4(7) . . . . ?
C28 C27 C32 C36 172.6(4) . . . . ?
C28 C27 N4 C3 87.1(5) . . . . ?
C28 C29 C30 C31 -1.3(8) . . . . ?
C29 C28 C33 C34 88.3(6) . . . . ?
C29 C28 C33 C35 -37.2(6) . . . . ?
C29 C30 C31 C32 -0.2(8) . . . . ?
C30 C31 C32 C27 3.4(8) . . . . ?
C30 C31 C32 C36 -174.6(5) . . . . ?
C31 C32 C36 C7 -21.5(7) . . . . ?
C31 C32 C36 C37 101.3(5) . . . . ?
C32 C27 C28 C29 4.0(7) . . . . ?
C32 C27 C28 C33 -177.2(4) . . . . ?
C32 C27 N4 C3 -94.6(5) . . . . ?
C33 C28 C29 C30 -179.4(5) . . . . ?
C38 C8 C12 C13 159.1(5) . . . . ?
C38 C8 C12 C14 -79.7(7) . . . . ?
C38 C8 C52 C6 0.3(8) . . . . ?
C39 C5 C6 C52 -1.1(9) . . . . ?
C39 C38 N5 C4 81.7(6) . . . . ?
C40 C41 C42 C43 -1.5(8) . . . . ?
C40 C41 C49 C50 -134.6(5) . . . . ?
C40 C41 C49 C51 102.2(6) . . . . ?
C40 C45 C46 C47 149.9(5) . . . . ?
C40 C45 C46 C48 -88.9(6) . . . . ?
C41 C40 C45 C44 2.6(7) . . . . ?
C41 C40 C45 C46 -178.9(4) . . . . ?
C41 C40 N1 C3 94.8(5) . . . . ?
C41 C40 N1 Zn1 -80.5(5) . . . . ?
C41 C42 C43 C44 3.2(9) . . . . ?
C42 C41 C49 C50 45.6(7) . . . . ?
C42 C41 C49 C51 -77.6(6) . . . . ?
C42 C43 C44 C45 -2.0(9) . . . . ?
C43 C44 C45 C40 -0.8(8) . . . . ?
C43 C44 C45 C46 -179.3(5) . . . . ?
C44 C45 C46 C47 -31.7(7) . . . . ?
C44 C45 C46 C48 89.6(6) . . . . ?
C45 C40 C41 C42 -1.4(7) . . . . ?
C45 C40 C41 C49 178.8(4) . . . . ?
C45 C40 N1 C3 -89.7(5) . . . . ?
C45 C40 N1 Zn1 95.1(4) . . . . ?
C49 C41 C42 C43 178.3(5) . . . . ?
C52 C8 C12 C13 -25.2(8) . . . . ?
C52 C8 C12 C14 96.0(7) . . . . ?
C52 C8 C38 C39 -2.9(7) . . . . ?
C52 C8 C38 N5 178.1(5) . . . . ?
C53 C54 C57 C56 4.5(10) . . . . ?
C53 C54 C57 F2 -176.6(6) . . . . ?
C54 C53 C58 C55 2.8(9) . . . . ?
C54 C53 C58 F5 -178.3(5) . . . . ?
C54 C53 B1 C59 -10.3(8) . . . . ?
C54 C53 B1 C65 112.6(6) . . . . ?
C54 C53 B1 C71 -125.2(6) . . . . ?
C55 C56 C57 C54 -3.2(10) . . . . ?
C55 C56 C57 F2 177.8(6) . . . . ?
C56 C55 C58 C53 -2.0(11) . . . . ?
C56 C55 C58 F5 179.0(6) . . . . ?
C58 C53 C54 C57 -4.0(9) . . . . ?
C58 C53 C54 F1 176.4(5) . . . . ?
C58 C53 B1 C59 173.8(5) . . . . ?
C58 C53 B1 C65 -63.2(6) . . . . ?
C58 C53 B1 C71 58.9(6) . . . . ?
C58 C55 C56 C57 2.0(10) . . . . ?
C58 C55 C56 F3 178.2(6) . . . . ?
C59 C60 C61 C62 2.9(7) . . . . ?
C59 C60 C61 F17 -176.8(4) . . . . ?
C60 C59 C64 C63 2.3(6) . . . . ?
C60 C59 C64 F20 -176.3(4) . . . . ?
C60 C59 B1 C53 -56.9(6) . . . . ?
C60 C59 B1 C65 -173.9(4) . . . . ?
C60 C59 B1 C71 63.8(5) . . . . ?
C60 C61 C62 C63 0.0(7) . . . . ?
C60 C61 C62 F18 -178.8(4) . . . . ?
C61 C62 C63 C64 -1.5(7) . . . . ?
C61 C62 C63 F19 179.0(4) . . . . ?
C62 C63 C64 C59 0.3(7) . . . . ?
C62 C63 C64 F20 178.9(4) . . . . ?
C64 C59 C60 C61 -3.9(6) . . . . ?
C64 C59 C60 F16 177.8(4) . . . . ?
C64 C59 B1 C53 130.4(5) . . . . ?
C64 C59 B1 C65 13.3(6) . . . . ?
C64 C59 B1 C71 -109.0(5) . . . . ?
C65 C66 C67 C68 0.3(7) . . . . ?
C65 C66 C67 F12 179.7(4) . . . . ?
C66 C65 C70 C69 -2.6(6) . . . . ?
C66 C65 C70 F15 177.0(4) . . . . ?
C66 C65 B1 C53 -64.3(4) . . . . ?
C66 C65 B1 C59 58.5(5) . . . . ?
C66 C65 B1 C71 174.4(4) . . . . ?
C66 C67 C68 C69 -1.6(6) . . . . ?
C66 C67 C68 F13 178.8(4) . . . . ?
C67 C68 C69 C70 0.7(6) . . . . ?
C67 C68 C69 F14 179.5(4) . . . . ?
C68 C69 C70 C65 1.6(7) . . . . ?
C68 C69 C70 F15 -178.1(4) . . . . ?
C70 C65 C66 C67 1.7(6) . . . . ?
C70 C65 C66 F11 -178.8(4) . . . . ?
C70 C65 B1 C53 112.7(4) . . . . ?
C70 C65 B1 C59 -124.5(4) . . . . ?
C70 C65 B1 C71 -8.7(6) . . . . ?
C71 C72 C73 C74 1.9(7) . . . . ?
C71 C72 C73 F7 -179.6(4) . . . . ?
C72 C71 C87 C75 -2.9(6) . . . . ?
C72 C71 C87 F10 177.0(4) . . . . ?
C72 C71 B1 C53 11.4(6) . . . . ?
C72 C71 B1 C59 -110.0(5) . . . . ?
C72 C71 B1 C65 127.6(5) . . . . ?
C72 C73 C74 C75 -3.7(7) . . . . ?
C72 C73 C74 F8 177.8(4) . . . . ?
C73 C74 C75 C87 2.3(7) . . . . ?
C73 C74 C75 F9 -178.1(4) . . . . ?
C74 C75 C87 C71 1.2(7) . . . . ?
C74 C75 C87 F10 -178.7(4) . . . . ?
C87 C71 C72 C73 1.3(6) . . . . ?
C87 C71 C72 F6 -177.1(4) . . . . ?
C87 C71 B1 C53 -174.7(4) . . . . ?
C87 C71 B1 C59 63.8(5) . . . . ?
C87 C71 B1 C65 -58.6(5) . . . . ?
B1 C53 C54 C57 179.8(6) . . . . ?
B1 C53 C54 F1 0.2(9) . . . . ?
B1 C53 C58 C55 179.3(6) . . . . ?
B1 C53 C58 F5 -1.7(8) . . . . ?
B1 C59 C60 C61 -177.6(4) . . . . ?
B1 C59 C60 F16 4.1(6) . . . . ?
B1 C59 C64 C63 175.3(4) . . . . ?
B1 C59 C64 F20 -3.2(7) . . . . ?
B1 C65 C66 C67 179.1(4) . . . . ?
B1 C65 C66 F11 -1.4(6) . . . . ?
B1 C65 C70 C69 -179.7(4) . . . . ?
B1 C65 C70 F15 -0.1(6) . . . . ?
B1 C71 C72 C73 175.5(4) . . . . ?
B1 C71 C72 F6 -2.9(7) . . . . ?
B1 C71 C87 C75 -177.6(4) . . . . ?
B1 C71 C87 F10 2.2(6) . . . . ?
N1 C3 N3 C4 9.0(6) . . . . ?
N1 C3 N4 C27 -171.2(3) . . . . ?
N1 C40 C41 C42 174.0(5) . . . . ?
N1 C40 C41 C49 -5.8(7) . . . . ?
N1 C40 C45 C44 -172.9(4) . . . . ?
N1 C40 C45 C46 5.6(7) . . . . ?
N2 C4 N3 C3 5.9(6) . . . . ?
N2 C4 N5 C38 -168.9(4) . . . . ?
N2 C15 C16 C17 176.5(6) . . . . ?
N2 C15 C16 C21 -1.7(10) . . . . ?
N2 C15 C20 C19 -177.8(7) . . . . ?
N2 C15 C20 C24 2.1(10) . . . . ?
N3 C3 N1 C40 173.0(3) . . . . ?
N3 C3 N1 Zn1 -12.5(5) . . . . ?
N3 C3 N4 C27 9.1(5) . . . . ?
N3 C4 N2 C15 169.5(4) . . . . ?
N3 C4 N2 Zn1 -15.5(5) . . . . ?
N3 C4 N5 C38 12.6(5) . . . . ?
N4 C3 N1 C40 -6.7(5) . . . . ?
N4 C3 N1 Zn1 167.7(3) . . . . ?
N4 C3 N3 C4 -171.2(3) . . . . ?
N4 C27 C28 C29 -177.7(4) . . . . ?
N4 C27 C28 C33 1.0(7) . . . . ?
N4 C27 C32 C31 176.3(4) . . . . ?
N4 C27 C32 C36 -5.7(6) . . . . ?
N5 C4 N2 C15 -8.9(6) . . . . ?
N5 C4 N2 Zn1 166.1(3) . . . . ?
N5 C4 N3 C3 -175.5(3) . . . . ?
N5 C38 C39 C5 -177.6(4) . . . . ?
N5 C38 C39 C9 1.9(7) . . . . ?
F1 C54 C57 C56 -175.9(6) . . . . ?
F1 C54 C57 F2 3.1(9) . . . . ?
F3 C56 C57 C54 -179.5(6) . . . . ?
F3 C56 C57 F2 1.6(10) . . . . ?
F4 C55 C56 C57 179.3(6) . . . . ?
F4 C55 C56 F3 -4.5(11) . . . . ?
F4 C55 C58 C53 -179.2(6) . . . . ?
F4 C55 C58 F5 1.8(9) . . . . ?
F6 C72 C73 C74 -179.6(4) . . . . ?
F6 C72 C73 F7 -1.1(6) . . . . ?
F7 C73 C74 C75 177.7(4) . . . . ?
F7 C73 C74 F8 -0.8(7) . . . . ?
F8 C74 C75 C87 -179.2(4) . . . . ?
F8 C74 C75 F9 0.4(7) . . . . ?
F9 C75 C87 C71 -178.5(4) . . . . ?
F9 C75 C87 F10 1.7(6) . . . . ?
F11 C66 C67 C68 -179.2(4) . . . . ?
F11 C66 C67 F12 0.2(6) . . . . ?
F12 C67 C68 C69 179.0(4) . . . . ?
F12 C67 C68 F13 -0.6(6) . . . . ?
F13 C68 C69 C70 -179.7(4) . . . . ?
F13 C68 C69 F14 -1.0(6) . . . . ?
F14 C69 C70 C65 -177.2(4) . . . . ?
F14 C69 C70 F15 3.2(6) . . . . ?
F16 C60 C61 C62 -178.8(4) . . . . ?
F16 C60 C61 F17 1.5(7) . . . . ?
F17 C61 C62 C63 179.7(4) . . . . ?
F17 C61 C62 F18 0.9(7) . . . . ?
F18 C62 C63 C64 177.4(4) . . . . ?
F18 C62 C63 F19 -2.1(7) . . . . ?
F19 C63 C64 C59 179.8(4) . . . . ?
F19 C63 C64 F20 -1.6(6) . . . . ?

loop_
_twin_individual_id
_twin_individual_mass_fraction_refined
1 -0.6(9)
2 1.6(9)

loop_
_smtbx_masks_void_nr
_smtbx_masks_void_average_x
_smtbx_masks_void_average_y
_smtbx_masks_void_average_z
_smtbx_masks_void_volume
_smtbx_masks_void_count_electrons
_smtbx_masks_void_content
1 0.000 -0.500 0.500 979.5 336.5 ?
